data_7100529
loop_
_publ_author_name
'Srinivasan Natarajan'
'Giridhar Madras'
'Partha Mahata'
'Gopinathan Sankar'

_publ_section_title
;
A Porous Sheet 4f-3d Mixed-Metal Pyridine
Dicarboxylate: Synthesis, Structure, Photophysical Properties and its
Transformation to a Perovskite Oxide
;
_journal_name_full 'Chemical Communications'
_journal_paper_doi 10.1039/b509623e
_journal_year 2005
_chemical_formula_sum 'C22 H24 Cd F6 N2 O4 S2'
_chemical_formula_weight 670.95
_chemical_melting_point 429.6(15)
_chemical_name_common Cd(tta)2tmed
_space_group_IT_number 14
_symmetry_cell_setting monoclinic
_symmetry_space_group_name_Hall '-P 2ybc'
_symmetry_space_group_name_H-M 'P 1 21/c 1'
_cell_angle_alpha 90.00
_cell_angle_beta 92.61(3)
_cell_angle_gamma 90.00
_cell_formula_units_Z 4
_cell_length_a 17.582(5)
_cell_length_b 8.335(2)
_cell_length_c 18.610(7)
_cell_measurement_temperature 293(2)
_cell_volume 2724.4(14)
_diffrn_ambient_temperature 293(2)
_exptl_crystal_density_diffrn 1.636
_cod_depositor_comments
;
The following automatic conversions were performed:

'_chemical_melting_point' value '155-158C' was changed to '429.6(15)'
- it was converted from degrees Celsius(C) to Kelvins(K), the average
value was taken and precision was estimated.

Automatic conversion script
Id: cif_fix_values 1646 2011-03-28 12:23:43Z adriana 
;
_cod_original_sg_symbol_H-M 'P 21/c'
_cod_database_code 7100529

loop_
_symmetry_equiv_pos_as_xyz
'x, y, z'
'-x, y+1/2, -z+1/2'
'-x, -y, -z'
'x, -y-1/2, z-1/2'

loop_
_atom_site_label
_atom_site_type_symbol
_atom_site_fract_x
_atom_site_fract_y
_atom_site_fract_z
_atom_site_U_iso_or_equiv
_atom_site_adp_type
_atom_site_occupancy
_atom_site_symmetry_multiplicity
_atom_site_calc_flag
_atom_site_refinement_flags
_atom_site_disorder_assembly
_atom_site_disorder_group
Cd1 Cd 0.755140(16) 0.11230(4) 0.115832(16) 0.03791(16) Uani 1 1 d . . .
F1 F 1.0063(3) -0.0168(9) 0.2069(3) 0.150(3) Uani 1 1 d . . .
F2 F 1.0440(2) -0.1372(9) 0.1173(2) 0.147(3) Uani 1 1 d . . .
F3 F 0.9853(3) -0.2464(9) 0.1954(4) 0.188(4) Uani 1 1 d . . .
F4 F 0.5969(2) -0.2461(5) 0.2574(2) 0.0899(12) Uani 1 1 d . . .
F5 F 0.4974(2) -0.1027(7) 0.2494(3) 0.125(2) Uani 1 1 d . . .
F6 F 0.5939(3) -0.0244(7) 0.3112(2) 0.1156(16) Uani 1 1 d . . .
S1 S 0.75060(10) -0.2110(2) -0.11491(8) 0.0766(5) Uani 1 1 d . . .
S2 S 0.54139(9) 0.3162(2) -0.04719(8) 0.0660(4) Uani 1 1 d . . .
O1 O 0.86616(18) -0.0052(4) 0.15688(16) 0.0509(8) Uani 1 1 d . . .
O2 O 0.77473(19) -0.0627(5) 0.02427(18) 0.0529(8) Uani 1 1 d . . .
O3 O 0.67667(17) -0.0231(4) 0.18677(17) 0.0506(8) Uani 1 1 d . . .
O4 O 0.64267(18) 0.1807(5) 0.06086(18) 0.0535(8) Uani 1 1 d . . .
N1 N 0.7631(2) 0.3266(5) 0.2015(2) 0.0540(10) Uani 1 1 d . . .
N2 N 0.8094(3) 0.3261(6) 0.0485(2) 0.0583(11) Uani 1 1 d . . .
C1 C 0.9115(2) -0.0817(5) 0.1194(2) 0.0421(10) Uani 1 1 d . . .
C2 C 0.9027(3) -0.1401(6) 0.0499(3) 0.0470(11) Uani 1 1 d . . .
H2 H 0.9445 -0.1893 0.0304 0.109(6) Uiso 1 1 calc R . .
C3 C 0.8351(3) -0.1306(5) 0.0067(2) 0.0409(10) Uani 1 1 d . . .
C4 C 0.9881(3) -0.1175(7) 0.1580(3) 0.0563(13) Uani 1 1 d . . .
C5 C 0.8332(3) -0.2105(5) -0.0645(2) 0.0450(10) Uani 1 1 d . . .
C6 C 0.6049(3) -0.0113(6) 0.1862(2) 0.0459(10) Uani 1 1 d . . .
C7 C 0.5556(3) 0.0636(6) 0.1387(3) 0.0479(10) Uani 1 1 d . . .
H7 H 0.5040 0.0575 0.1476 0.109(6) Uiso 1 1 calc R . .
C8 C 0.5761(2) 0.1507(5) 0.0765(2) 0.0416(9) Uani 1 1 d . . .
C9 C 0.5721(3) -0.0961(7) 0.2504(3) 0.0646(15) Uani 1 1 d . . .
C10 C 0.5153(3) 0.2113(5) 0.0271(3) 0.0465(10) Uani 1 1 d . . .
C11 C 0.8978(3) -0.3012(5) -0.0986(2) 0.0432(10) Uani 1 1 d . . .
H11 H 0.9475 -0.3186 -0.0809 0.109(6) Uiso 1 1 calc R . .
C12 C 0.8600(4) -0.3543(9) -0.1679(3) 0.0747(18) Uani 1 1 d . . .
H12 H 0.8864 -0.4127 -0.2013 0.109(6) Uiso 1 1 calc R . .
C13 C 0.7882(4) -0.3159(8) -0.1801(3) 0.0670(15) Uani 1 1 d . . .
H13 H 0.7607 -0.3452 -0.2220 0.109(6) Uiso 1 1 calc R . .
C14 C 0.4337(3) 0.1931(6) 0.0298(3) 0.0519(12) Uani 1 1 d . . .
H14 H 0.4080 0.1388 0.0650 0.109(6) Uiso 1 1 calc R . .
C15 C 0.3996(3) 0.2742(7) -0.0316(4) 0.0728(17) Uani 1 1 d . . .
H15 H 0.3472 0.2801 -0.0404 0.109(6) Uiso 1 1 calc R . .
C16 C 0.4503(4) 0.3422(8) -0.0764(4) 0.0700(16) Uani 1 1 d . . .
H16 H 0.4358 0.3969 -0.1184 0.109(6) Uiso 1 1 calc R . .
C17 C 0.6857(4) 0.3830(8) 0.2168(4) 0.083(2) Uani 1 1 d . . .
H17A H 0.6894 0.4731 0.2489 0.109(6) Uiso 1 1 calc R . .
H17B H 0.6582 0.2979 0.2388 0.109(6) Uiso 1 1 calc R . .
H17C H 0.6594 0.4145 0.1728 0.109(6) Uiso 1 1 calc R . .
C18 C 0.8014(4) 0.2771(9) 0.2696(4) 0.089(2) Uani 1 1 d . . .
H18A H 0.8535 0.2506 0.2616 0.109(6) Uiso 1 1 calc R . .
H18B H 0.7761 0.1850 0.2881 0.109(6) Uiso 1 1 calc R . .
H18C H 0.7997 0.3634 0.3036 0.109(6) Uiso 1 1 calc R . .
C19 C 0.8065(5) 0.4548(8) 0.1682(4) 0.096(2) Uani 1 1 d . . .
H19A H 0.7951 0.5556 0.1914 0.109(6) Uiso 1 1 calc R . .
H19B H 0.8604 0.4338 0.1770 0.109(6) Uiso 1 1 calc R . .
C20 C 0.7911(5) 0.4721(8) 0.0908(4) 0.088(2) Uani 1 1 d . . .
H20A H 0.8205 0.5616 0.0736 0.109(6) Uiso 1 1 calc R . .
H20B H 0.7376 0.4977 0.0821 0.109(6) Uiso 1 1 calc R . .
C21 C 0.8923(4) 0.3081(9) 0.0434(5) 0.090(2) Uani 1 1 d . . .
H21A H 0.9027 0.2214 0.0113 0.109(6) Uiso 1 1 calc R . .
H21B H 0.9150 0.2854 0.0902 0.109(6) Uiso 1 1 calc R . .
H21C H 0.9133 0.4056 0.0254 0.109(6) Uiso 1 1 calc R . .
C22 C 0.7740(5) 0.3364(10) -0.0239(4) 0.097(3) Uani 1 1 d . . .
H22A H 0.7982 0.4196 -0.0503 0.109(6) Uiso 1 1 calc R . .
H22B H 0.7209 0.3606 -0.0209 0.109(6) Uiso 1 1 calc R . .
H22C H 0.7797 0.2357 -0.0482 0.109(6) Uiso 1 1 calc R . .

loop_
_atom_site_aniso_label
_atom_site_aniso_U_11
_atom_site_aniso_U_22
_atom_site_aniso_U_33
_atom_site_aniso_U_23
_atom_site_aniso_U_13
_atom_site_aniso_U_12
Cd1 0.0370(2) 0.0371(2) 0.0396(2) 0.00092(11) 0.00230(14) 0.00208(11)
F1 0.080(3) 0.217(7) 0.149(5) -0.107(5) -0.054(3) 0.040(4)
F2 0.049(2) 0.317(9) 0.075(3) -0.025(4) -0.0010(19) 0.044(3)
F3 0.121(4) 0.187(6) 0.249(8) 0.146(6) -0.054(5) 0.015(4)
F4 0.098(3) 0.071(2) 0.103(3) 0.041(2) 0.024(2) 0.008(2)
F5 0.064(2) 0.174(5) 0.139(4) 0.091(4) 0.040(2) 0.013(3)
F6 0.169(5) 0.130(4) 0.051(2) -0.001(2) 0.033(2) -0.014(4)
S1 0.0878(11) 0.0786(11) 0.0621(10) -0.0103(7) -0.0117(8) 0.0018(8)
S2 0.0680(9) 0.0682(9) 0.0606(8) 0.0107(7) -0.0118(6) 0.0020(7)
O1 0.0512(18) 0.063(2) 0.0383(17) -0.0049(14) -0.0012(13) 0.0146(16)
O2 0.0488(18) 0.062(2) 0.0476(19) -0.0166(16) -0.0041(14) 0.0093(16)
O3 0.0428(17) 0.061(2) 0.0481(18) 0.0141(15) 0.0032(13) 0.0012(15)
O4 0.0411(17) 0.065(2) 0.0545(19) 0.0164(17) -0.0018(14) 0.0015(15)
N1 0.059(2) 0.043(2) 0.059(3) -0.0138(19) -0.0078(19) 0.0030(19)
N2 0.059(3) 0.053(3) 0.064(3) 0.017(2) 0.009(2) -0.005(2)
C1 0.040(2) 0.042(2) 0.044(2) 0.0030(19) 0.0007(18) 0.0029(18)
C2 0.046(2) 0.051(3) 0.043(3) -0.006(2) 0.0033(19) 0.004(2)
C3 0.046(2) 0.037(2) 0.039(2) -0.0029(17) 0.0059(18) -0.0027(18)
C4 0.050(3) 0.072(4) 0.045(3) -0.003(2) -0.005(2) 0.009(2)
C5 0.053(2) 0.044(2) 0.038(2) -0.0032(18) 0.0048(18) -0.007(2)
C6 0.047(2) 0.043(2) 0.048(3) 0.004(2) 0.0095(19) 0.0039(19)
C7 0.040(2) 0.049(2) 0.055(3) 0.006(2) 0.0040(19) 0.002(2)
C8 0.040(2) 0.036(2) 0.049(3) -0.0023(19) -0.0003(18) 0.0025(18)
C9 0.059(3) 0.068(4) 0.068(4) 0.020(3) 0.019(3) 0.004(3)
C10 0.050(2) 0.036(2) 0.053(3) -0.0019(19) -0.005(2) 0.0029(19)
C11 0.060(3) 0.046(2) 0.024(2) -0.0164(17) 0.0087(17) -0.016(2)
C12 0.086(5) 0.086(4) 0.054(3) -0.024(3) 0.020(3) -0.018(4)
C13 0.086(4) 0.069(4) 0.046(3) -0.005(3) -0.003(3) -0.015(3)
C14 0.044(2) 0.043(3) 0.067(3) -0.005(2) -0.016(2) 0.015(2)
C15 0.052(3) 0.063(4) 0.101(5) -0.005(3) -0.017(3) 0.005(3)
C16 0.075(4) 0.059(3) 0.073(4) -0.002(3) -0.029(3) 0.017(3)
C17 0.072(4) 0.074(4) 0.103(5) -0.039(4) -0.003(4) 0.023(3)
C18 0.098(5) 0.091(5) 0.077(4) -0.028(4) -0.022(4) 0.017(4)
C19 0.116(6) 0.055(4) 0.116(6) -0.029(4) 0.023(5) -0.033(4)
C20 0.107(5) 0.044(3) 0.114(6) 0.016(3) 0.018(4) -0.004(3)
C21 0.066(4) 0.084(5) 0.123(6) 0.036(4) 0.030(4) -0.004(3)
C22 0.108(6) 0.105(5) 0.078(5) 0.052(4) -0.003(4) -0.024(5)

loop_
_geom_bond_atom_site_label_1
_geom_bond_atom_site_label_2
_geom_bond_distance
_geom_bond_site_symmetry_2
_geom_bond_publ_flag
Cd1 O3 2.255(3) . ?
Cd1 O4 2.258(3) . ?
Cd1 O2 2.281(3) . ?
Cd1 O1 2.284(3) . ?
Cd1 N1 2.393(4) . ?
Cd1 N2 2.401(4) . ?
F1 C4 1.267(7) . ?
F2 C4 1.279(7) . ?
F3 C4 1.282(8) . ?
F4 C9 1.328(7) . ?
F5 C9 1.313(7) . ?
F6 C9 1.321(8) . ?
S1 C13 1.658(6) . ?
S1 C5 1.693(5) . ?
S2 C16 1.682(6) . ?
S2 C10 1.717(5) . ?
O1 C1 1.257(5) . ?
O2 C3 1.259(6) . ?
O3 C6 1.266(6) . ?
O4 C8 1.245(5) . ?
N1 C19 1.467(8) . ?
N1 C18 1.467(8) . ?
N1 C17 1.480(8) . ?
N2 C22 1.461(8) . ?
N2 C21 1.473(7) . ?
N2 C20 1.493(9) . ?
C1 C2 1.383(7) . ?
C1 C4 1.526(7) . ?
C2 C3 1.407(7) . ?
C3 C5 1.482(6) . ?
C5 C11 1.526(6) . ?
C6 C7 1.361(6) . ?
C6 C9 1.524(7) . ?
C7 C8 1.426(7) . ?
C8 C10 1.468(6) . ?
C10 C14 1.444(7) . ?
C11 C12 1.492(7) . ?
C12 C13 1.312(10) . ?
C14 C15 1.436(8) . ?
C15 C16 1.369(10) . ?
C19 C20 1.461(11) . ?
